data_7719958
loop_
_publ_author_name
'Ferrari-Argach\'a, Carolina'
'Valiero, Santiago'
'Rojas-Dotti, Carlos'
'Loaces, Aparicio'
'Chiozzone, Ra\'ul'
'Moliner, Fernando Nicol\'as'
'Suescun, Leopoldo'
'Cano, Joan'
'Lloret, Francesc'
'Mart\'inez-Lillo, Jos\'e'
'Gonz\'alez, Ricardo'

_publ_section_title
;
 Self-assembly of lanthanide-based Single-Ion Magnets (SIMs) into 1D
 networks via Re(IV)-based metalloligands
;
_journal_name_full 'Dalton Transactions'
_journal_paper_doi 10.1039/D5DT01890K
_journal_year 2025
_chemical_formula_sum 'C40 H70 Br10 N10 O18 Re2 Tb2'
_chemical_formula_weight 2468.40
_space_group_crystal_system triclinic
_space_group_IT_number 2
_space_group_name_Hall '-P 1'
_space_group_name_H-M_alt 'P -1'
_atom_sites_solution_hydrogens mixed
_audit_creation_method SHELXL-2018/3
_audit_update_record
;
2025-10-28 deposited with the CCDC.	2025-12-01 downloaded from the CCDC.
;
_cell_angle_alpha 111.919(3)
_cell_angle_beta 95.887(4)
_cell_angle_gamma 104.942(3)
_cell_formula_units_Z 1
_cell_length_a 8.2666(8)
_cell_length_b 14.8233(14)
_cell_length_c 15.8730(16)
_cell_measurement_reflns_used 2345
_cell_measurement_temperature 273(2)
_cell_measurement_theta_max 26.40
_cell_measurement_theta_min 2.61
_cell_volume 1700.0(3)
_computing_data_collection 'APEX3 (Bruker, 2016)'
_computing_data_reduction 'APEX3 (Bruker, 2016)'
_computing_molecular_graphics 'SHELXLE 2011 (Sheldrick, 2008)'
_computing_publication_material 'SHELXLE 2011 (Sheldrick, 2008)'
_computing_structure_refinement 'SHELXL-2018/3 (Sheldrick, 2018)'
_computing_structure_solution 'SHELXT 2014/5 (Sheldrick, 2014)'
_diffrn_ambient_temperature 273(2)
_diffrn_measured_fraction_theta_full 0.998
_diffrn_measured_fraction_theta_max 0.993
_diffrn_measurement_device_type 'Bruker APEX-II CCD'
_diffrn_radiation_type MoK\a
_diffrn_radiation_wavelength 0.71073
_diffrn_reflns_av_R_equivalents 0.0587
_diffrn_reflns_av_unetI/netI 0.0353
_diffrn_reflns_Laue_measured_fraction_full 0.998
_diffrn_reflns_Laue_measured_fraction_max 0.993
_diffrn_reflns_limit_h_max 11
_diffrn_reflns_limit_h_min -11
_diffrn_reflns_limit_k_max 19
_diffrn_reflns_limit_k_min -19
_diffrn_reflns_limit_l_max 21
_diffrn_reflns_limit_l_min -21
_diffrn_reflns_number 59611
_diffrn_reflns_point_group_measured_fraction_full 0.998
_diffrn_reflns_point_group_measured_fraction_max 0.993
_diffrn_reflns_theta_full 25.242
_diffrn_reflns_theta_max 28.360
_diffrn_reflns_theta_min 2.684
_exptl_absorpt_coefficient_mu 11.546
_exptl_absorpt_correction_T_max 0.969
_exptl_absorpt_correction_T_min 0.965
_exptl_absorpt_correction_type multi-scan
_exptl_absorpt_process_details SADABS
_exptl_crystal_colour orange
_exptl_crystal_density_diffrn 2.411
_exptl_crystal_description block
_exptl_crystal_F_000 1154
_exptl_crystal_size_max 0.345
_exptl_crystal_size_mid 0.160
_exptl_crystal_size_min 0.140
_exptl_transmission_factor_max 0.7486
_exptl_transmission_factor_min 0.4281
_refine_diff_density_max 1.429
_refine_diff_density_min -1.101
_refine_diff_density_rms 0.134
_refine_ls_extinction_coef 0.00081(6)
_refine_ls_extinction_expression Fc^*^=kFc[1+0.001xFc^2^\l^3^/sin(2\q)]^-1/4^
_refine_ls_extinction_method 'SHELXL-2018/3 (Sheldrick 2018)'
_refine_ls_goodness_of_fit_ref 1.023
_refine_ls_hydrogen_treatment mixed
_refine_ls_matrix_type full
_refine_ls_number_parameters 374
_refine_ls_number_reflns 8423
_refine_ls_number_restraints 1
_refine_ls_restrained_S_all 1.023
_refine_ls_R_factor_all 0.0422
_refine_ls_R_factor_gt 0.0262
_refine_ls_shift/su_max 0.002
_refine_ls_shift/su_mean 0.000
_refine_ls_structure_factor_coef Fsqd
_refine_ls_weighting_details 'w=1/[\s^2^(Fo^2^)+(0.0114P)^2^+3.1328P] where P=(Fo^2^+2Fc^2^)/3'
_refine_ls_weighting_scheme calc
_refine_ls_wR_factor_gt 0.0467
_refine_ls_wR_factor_ref 0.0509
_reflns_Friedel_coverage 0.000
_reflns_number_gt 6816
_reflns_number_total 8423
_reflns_threshold_expression 'I > 2\s(I)'
_cod_data_source_file d5dt01890k2.cif
_cod_data_source_block mo_CF_ReBr34Tbdpk_0m_a
_cod_depositor_comments
;
The following automatic conversions were performed:

data item '_exptl_absorpt_correction_type' value 'multi scan' was
changed to 'multi-scan' in accordance with the
/home/data/users/saulius/crontab/automatic-downloads/rss-feeds/RSC/lib/dictionaries/cif_core.dic
dictionary named 'cif_core.dic' version 2.4.2 last updated on
2011-04-26.

Automatic conversion script
Id: cif_fix_values 8170 2020-07-09 18:12:32Z antanas 
;
_cod_database_code 7719958
_shelx_shelxl_version_number 2018/3
_shelx_space_group_comment
;
The symmetry employed for this shelxl refinement is uniquely defined
by the following loop, which should always be used as a source of
symmetry information in preference to the above space-group names.
They are only intended as comments.
;

loop_
_space_group_symop_operation_xyz
'x, y, z'
'-x, -y, -z'

loop_
_atom_site_label
_atom_site_type_symbol
_atom_site_fract_x
_atom_site_fract_y
_atom_site_fract_z
_atom_site_U_iso_or_equiv
_atom_site_adp_type
_atom_site_occupancy
_atom_site_site_symmetry_order
_atom_site_calc_flag
_atom_site_refinement_flags_posn
_atom_site_refinement_flags_adp
_atom_site_refinement_flags_occupancy
_atom_site_disorder_assembly
_atom_site_disorder_group
Re1 Re 0.13178(2) -0.05533(2) 0.25194(2) 0.02754(5) Uani 1 1 d . . . . .
N1C N 0.4770(5) 0.2569(3) 0.5949(3) 0.0430(6) Uani 1 1 d . . . . .
O1 O -0.1637(3) 0.36843(19) 0.42513(17) 0.0280(6) Uani 1 1 d . . . . .
C1 C 0.1945(4) 0.1790(3) 0.3493(2) 0.0233(8) Uani 1 1 d . . . . .
H1 H 0.294471 0.180453 0.327010 0.028 Uiso 1 1 calc R U . . .
Br1 Br 0.18677(7) -0.21586(3) 0.15852(4) 0.05209(13) Uani 1 1 d . . . . .
N1 N 0.0832(4) 0.0869(2) 0.3327(2) 0.0250(7) Uani 1 1 d . . . . .
Tb1 Tb 0.31030(2) 0.53447(2) 0.62426(2) 0.01871(5) Uani 1 1 d . . . . .
Br2 Br 0.17269(7) 0.01136(4) 0.12963(3) 0.04655(12) Uani 1 1 d . . . . .
O2 O 0.0281(3) 0.42300(18) 0.55679(16) 0.0246(6) Uani 1 1 d . . . . .
C2 C 0.1690(4) 0.2713(2) 0.3974(2) 0.0187(7) Uani 1 1 d . . . . .
Br3 Br -0.18185(6) -0.13839(3) 0.17892(4) 0.04927(13) Uani 1 1 d . . . . .
O3 O 0.2936(3) 0.45326(17) 0.46155(16) 0.0242(5) Uani 1 1 d . . . . .
C3 C 0.0156(4) 0.2703(3) 0.4273(2) 0.0195(7) Uani 1 1 d . . . . .
C7 C 0.3147(4) 0.3683(3) 0.4183(2) 0.0220(7) Uani 1 1 d . . . . .
C6 C -0.0414(4) 0.3636(2) 0.4739(2) 0.0202(7) Uani 1 1 d . . . . .
Br5 Br 0.44291(5) 0.02965(4) 0.32876(4) 0.04711(12) Uani 1 1 d . . . . .
C5 C -0.0599(5) 0.0865(3) 0.3667(3) 0.0287(9) Uani 1 1 d . . . . .
H5 H -0.135890 0.024280 0.359356 0.034 Uiso 1 1 calc R U . . .
Br4 Br 0.08609(7) -0.10249(4) 0.38455(3) 0.04881(12) Uani 1 1 d . . . . .
O4 O 0.4477(3) 0.35575(19) 0.39178(18) 0.0281(6) Uani 1 1 d . . . . .
C4 C -0.0966(5) 0.1753(3) 0.4119(3) 0.0272(8) Uani 1 1 d . . . . .
H4 H -0.198401 0.171733 0.432519 0.033 Uiso 1 1 calc R U . . .
O1A O 0.3400(3) 0.6866(2) 0.75738(18) 0.0311(6) Uani 1 1 d . . . . .
N1A N 0.3387(5) 0.8440(3) 0.8519(2) 0.0379(8) Uani 1 1 d . . . . .
C1A C 0.3251(5) 0.7721(3) 0.7702(3) 0.0328(9) Uani 1 1 d . . . . .
H1A H 0.302911 0.785582 0.718189 0.039 Uiso 1 1 calc R U . . .
C2A C 0.3218(7) 0.9428(3) 0.8600(4) 0.0604(15) Uani 1 1 d . . . . .
H2AA H 0.282115 0.938395 0.799212 0.091 Uiso 1 1 calc R U . . .
H2AB H 0.431438 0.995336 0.888567 0.091 Uiso 1 1 calc R U . . .
H2AC H 0.240922 0.959260 0.897690 0.091 Uiso 1 1 calc R U . . .
O1E O 0.1938(4) 0.4903(2) 0.74337(19) 0.0364(7) Uani 1 1 d D . . . .
H1E H 0.233(6) 0.531(3) 0.8059(15) 0.063(16) Uiso 1 1 d D . . . .
C1E C 0.0913(7) 0.3950(4) 0.7402(4) 0.0591(15) Uani 1 1 d . . . . .
H1EA H 0.052919 0.344863 0.676704 0.089 Uiso 1 1 calc R U . . .
H1EB H -0.006274 0.404149 0.766077 0.089 Uiso 1 1 calc R U . . .
H1EC H 0.158473 0.371750 0.775615 0.089 Uiso 1 1 calc R U . . .
C1D C 0.3885(9) 0.6173(5) 1.0100(4) 0.0719(15) Uani 1 1 d . . . . .
H1D H 0.451217 0.686324 1.044266 0.086 Uiso 1 1 calc R U . A 1
N1D N 0.3505(6) 0.5648(3) 1.0584(3) 0.0538(11) Uani 1 1 d . . . . .
O1C O 0.3619(4) 0.3797(2) 0.59918(19) 0.0349(7) Uani 1 1 d . . . . .
O1B O 0.5611(3) 0.5665(2) 0.7399(2) 0.0380(7) Uani 1 1 d . . . . .
C1B C 0.6471(5) 0.6436(3) 0.8097(3) 0.0370(10) Uani 1 1 d . . . . .
H1B H 0.588625 0.683537 0.845896 0.044 Uiso 1 1 calc R U . . .
N1B N 0.8147(4) 0.6739(3) 0.8371(3) 0.0414(9) Uani 1 1 d . . . . .
C3A C 0.3824(7) 0.8306(4) 0.9357(3) 0.0597(15) Uani 1 1 d . . . . .
H3AA H 0.345523 0.758748 0.922162 0.090 Uiso 1 1 calc R U . . .
H3AB H 0.326228 0.865292 0.981551 0.090 Uiso 1 1 calc R U . . .
H3AC H 0.504443 0.858842 0.959357 0.090 Uiso 1 1 calc R U . . .
C2D C 0.4294(9) 0.6049(5) 1.1565(4) 0.0783(19) Uani 1 1 d . . . . .
H2DA H 0.480571 0.557679 1.167022 0.117 Uiso 1 1 calc R U . . .
H2DB H 0.343601 0.613506 1.192487 0.117 Uiso 1 1 calc R U . . .
H2DC H 0.516307 0.669970 1.174864 0.117 Uiso 1 1 calc R U . . .
C3B C 0.9138(7) 0.6183(5) 0.7832(4) 0.0756(19) Uani 1 1 d . . . . .
H3BA H 0.838136 0.555653 0.734020 0.113 Uiso 1 1 calc R U . . .
H3BB H 0.987877 0.602625 0.822477 0.113 Uiso 1 1 calc R U . . .
H3BC H 0.981829 0.659297 0.756851 0.113 Uiso 1 1 calc R U . . .
C3D C 0.2196(9) 0.4641(5) 1.0153(5) 0.095(2) Uani 1 1 d . . . . .
H3DA H 0.183734 0.445510 0.949972 0.143 Uiso 1 1 calc R U . . .
H3DB H 0.122775 0.466141 1.043770 0.143 Uiso 1 1 calc R U . . .
H3DC H 0.265940 0.414223 1.023862 0.143 Uiso 1 1 calc R U . . .
C2B C 0.9057(7) 0.7674(4) 0.9209(4) 0.0723(18) Uani 1 1 d . . . . .
H2BA H 0.982346 0.815618 0.904395 0.108 Uiso 1 1 calc R U . . .
H2BB H 0.970386 0.750853 0.963584 0.108 Uiso 1 1 calc R U . . .
H2BC H 0.824291 0.796979 0.949768 0.108 Uiso 1 1 calc R U . . .
C1C1 C 0.4930(10) 0.3502(6) 0.5967(5) 0.0430(6) Uani 0.6 1 d . . P B 1
H1C1 H 0.597715 0.392111 0.596030 0.052 Uiso 0.6 1 calc R U P B 1
C2C1 C 0.6391(10) 0.2297(6) 0.5942(6) 0.0430(6) Uani 0.6 1 d . . P B 1
H4CA H 0.620266 0.165800 0.541915 0.064 Uiso 0.6 1 calc R U P B 1
H4CB H 0.673073 0.223241 0.650802 0.064 Uiso 0.6 1 calc R U P B 1
H4CC H 0.728141 0.282737 0.589471 0.064 Uiso 0.6 1 calc R U P B 1
C3C1 C 0.3276(9) 0.1872(6) 0.5894(6) 0.0430(6) Uani 0.6 1 d . . P B 1
H3CA H 0.304111 0.125589 0.533809 0.064 Uiso 0.6 1 calc R U P B 1
H3CB H 0.235472 0.215231 0.587586 0.064 Uiso 0.6 1 calc R U P B 1
H5CC H 0.337978 0.171606 0.642797 0.064 Uiso 0.6 1 calc R U P B 1
C1C2 C 0.3470(15) 0.2989(9) 0.6085(8) 0.0430(6) Uani 0.4 1 d . . P B 2
H1C2 H 0.249673 0.267279 0.624333 0.052 Uiso 0.4 1 calc R U P B 2
C2C2 C 0.6194(14) 0.2993(9) 0.5717(8) 0.0430(6) Uani 0.4 1 d . . P B 2
H2CA H 0.718464 0.302035 0.611047 0.064 Uiso 0.4 1 calc R U P B 2
H2CB H 0.625234 0.367543 0.579492 0.064 Uiso 0.4 1 calc R U P B 2
H2CC H 0.616413 0.258590 0.507869 0.064 Uiso 0.4 1 calc R U P B 2
C3C2 C 0.4413(15) 0.1550(8) 0.6039(8) 0.0430(6) Uani 0.4 1 d . . P B 2
H3CC H 0.429536 0.100909 0.544303 0.064 Uiso 0.4 1 calc R U P B 2
H3CD H 0.337080 0.141095 0.625330 0.064 Uiso 0.4 1 calc R U P B 2
H3CE H 0.534862 0.158862 0.647684 0.064 Uiso 0.4 1 calc R U P B 2
O1D1 O 0.3543(11) 0.5898(8) 0.9269(6) 0.0719(15) Uani 0.6 1 d . . P C 1
O1D2 O 0.2842(18) 0.5936(12) 0.9316(9) 0.0719(15) Uani 0.4 1 d . . P C 2

loop_
_atom_site_aniso_label
_atom_site_aniso_U_11
_atom_site_aniso_U_22
_atom_site_aniso_U_33
_atom_site_aniso_U_23
_atom_site_aniso_U_13
_atom_site_aniso_U_12
Re1 0.02965(9) 0.01745(8) 0.03329(9) 0.00689(6) 0.00730(7) 0.00939(6)
N1C 0.0462(15) 0.0428(15) 0.0511(16) 0.0239(13) 0.0136(13) 0.0245(13)
O1 0.0248(13) 0.0240(13) 0.0297(14) 0.0060(11) -0.0040(11) 0.0104(11)
C1 0.0208(17) 0.0191(17) 0.0280(19) 0.0066(15) 0.0068(15) 0.0077(14)
Br1 0.0701(3) 0.0314(2) 0.0540(3) 0.0069(2) 0.0160(3) 0.0306(2)
N1 0.0235(15) 0.0187(15) 0.0317(17) 0.0079(13) 0.0070(13) 0.0083(12)
Tb1 0.01721(8) 0.01621(8) 0.01979(9) 0.00495(7) 0.00278(6) 0.00502(6)
Br2 0.0647(3) 0.0421(3) 0.0398(2) 0.0196(2) 0.0182(2) 0.0219(2)
O2 0.0185(12) 0.0222(13) 0.0216(13) 0.0015(11) 0.0023(10) 0.0005(10)
C2 0.0178(16) 0.0178(16) 0.0197(17) 0.0077(14) 0.0047(13) 0.0044(13)
Br3 0.0350(2) 0.0323(2) 0.0595(3) 0.0044(2) -0.0008(2) 0.00341(19)
O3 0.0290(13) 0.0163(12) 0.0236(13) 0.0061(10) 0.0073(11) 0.0041(10)
C3 0.0210(17) 0.0171(16) 0.0178(17) 0.0056(14) 0.0021(14) 0.0053(14)
C7 0.0229(18) 0.0198(17) 0.0193(17) 0.0074(14) 0.0029(14) 0.0020(14)
C6 0.0183(16) 0.0146(16) 0.0288(19) 0.0096(15) 0.0085(15) 0.0047(13)
Br5 0.0292(2) 0.0434(3) 0.0619(3) 0.0149(2) 0.0037(2) 0.01358(19)
C5 0.0247(19) 0.0182(18) 0.039(2) 0.0093(16) 0.0085(17) 0.0043(15)
Br4 0.0661(3) 0.0391(2) 0.0524(3) 0.0274(2) 0.0203(2) 0.0195(2)
O4 0.0220(13) 0.0218(13) 0.0341(15) 0.0061(11) 0.0115(11) 0.0028(10)
C4 0.0207(18) 0.0205(18) 0.040(2) 0.0114(17) 0.0110(16) 0.0063(15)
O1A 0.0364(15) 0.0271(14) 0.0256(14) 0.0049(11) 0.0052(12) 0.0131(12)
N1A 0.044(2) 0.0277(18) 0.0317(19) 0.0016(15) 0.0062(16) 0.0124(16)
C1A 0.039(2) 0.027(2) 0.025(2) 0.0056(17) 0.0038(17) 0.0099(18)
C2A 0.080(4) 0.029(2) 0.059(3) 0.000(2) 0.011(3) 0.024(3)
O1E 0.0403(16) 0.0352(16) 0.0247(15) 0.0118(13) 0.0070(13) -0.0016(13)
C1E 0.063(3) 0.054(3) 0.055(3) 0.033(3) 0.008(3) -0.003(3)
C1D 0.115(5) 0.062(2) 0.0345(16) 0.0200(17) 0.015(3) 0.021(3)
N1D 0.075(3) 0.053(3) 0.040(2) 0.023(2) 0.014(2) 0.025(2)
O1C 0.0424(16) 0.0273(14) 0.0353(16) 0.0098(12) 0.0025(13) 0.0186(13)
O1B 0.0312(15) 0.0389(17) 0.0383(17) 0.0138(14) -0.0036(13) 0.0097(13)
C1B 0.033(2) 0.042(2) 0.035(2) 0.014(2) 0.0011(19) 0.0140(19)
N1B 0.0282(18) 0.044(2) 0.044(2) 0.0173(18) -0.0041(16) 0.0053(16)
C3A 0.075(4) 0.059(3) 0.029(3) 0.002(2) 0.002(2) 0.025(3)
C2D 0.104(5) 0.089(5) 0.052(3) 0.038(3) 0.009(3) 0.040(4)
C3B 0.037(3) 0.109(5) 0.077(4) 0.030(4) 0.013(3) 0.030(3)
C3D 0.100(5) 0.087(5) 0.091(5) 0.054(4) 0.000(4) -0.001(4)
C2B 0.055(3) 0.056(3) 0.073(4) 0.014(3) -0.024(3) 0.000(3)
C1C1 0.0462(15) 0.0428(15) 0.0511(16) 0.0239(13) 0.0136(13) 0.0245(13)
C2C1 0.0462(15) 0.0428(15) 0.0511(16) 0.0239(13) 0.0136(13) 0.0245(13)
C3C1 0.0462(15) 0.0428(15) 0.0511(16) 0.0239(13) 0.0136(13) 0.0245(13)
C1C2 0.0462(15) 0.0428(15) 0.0511(16) 0.0239(13) 0.0136(13) 0.0245(13)
C2C2 0.0462(15) 0.0428(15) 0.0511(16) 0.0239(13) 0.0136(13) 0.0245(13)
C3C2 0.0462(15) 0.0428(15) 0.0511(16) 0.0239(13) 0.0136(13) 0.0245(13)
O1D1 0.115(5) 0.062(2) 0.0345(16) 0.0200(17) 0.015(3) 0.021(3)
O1D2 0.115(5) 0.062(2) 0.0345(16) 0.0200(17) 0.015(3) 0.021(3)

loop_
_atom_type_symbol
_atom_type_description
_atom_type_scat_dispersion_real
_atom_type_scat_dispersion_imag
_atom_type_scat_source
C C 0.0033 0.0016 'International Tables Vol C Tables 4.2.6.8 and 6.1.1.4'
H H 0.0000 0.0000 'International Tables Vol C Tables 4.2.6.8 and 6.1.1.4'
Br Br -0.2901 2.4595 'International Tables Vol C Tables 4.2.6.8 and 6.1.1.4'
N N 0.0061 0.0033 'International Tables Vol C Tables 4.2.6.8 and 6.1.1.4'
O O 0.0106 0.0060 'International Tables Vol C Tables 4.2.6.8 and 6.1.1.4'
Re Re -1.0185 7.2310 'International Tables Vol C Tables 4.2.6.8 and 6.1.1.4'
Tb Tb -0.1723 4.1537 'International Tables Vol C Tables 4.2.6.8 and 6.1.1.4'

loop_
_geom_angle_atom_site_label_1
_geom_angle_atom_site_label_2
_geom_angle_atom_site_label_3
_geom_angle
_geom_angle_site_symmetry_1
_geom_angle_site_symmetry_3
_geom_angle_publ_flag
N1 Re1 Br1 179.21(9) . . ?
N1 Re1 Br4 86.57(9) . . ?
Br1 Re1 Br4 94.209(19) . . ?
N1 Re1 Br5 89.27(8) . . ?
Br1 Re1 Br5 90.846(18) . . ?
Br4 Re1 Br5 88.881(19) . . ?
N1 Re1 Br3 89.63(8) . . ?
Br1 Re1 Br3 90.258(18) . . ?
Br4 Re1 Br3 90.065(19) . . ?
Br5 Re1 Br3 178.526(18) . . ?
N1 Re1 Br2 86.78(9) . . ?
Br1 Re1 Br2 92.440(19) . . ?
Br4 Re1 Br2 173.346(16) . . ?
Br5 Re1 Br2 90.777(19) . . ?
Br3 Re1 Br2 90.150(19) . . ?
C1C1 N1C C3C1 125.3(5) . . ?
C2C2 N1C C1C2 123.0(8) . . ?
C1C1 N1C C2C1 114.6(5) . . ?
C3C1 N1C C2C1 119.9(5) . . ?
C2C2 N1C C3C2 122.9(7) . . ?
C1C2 N1C C3C2 114.0(7) . . ?
C6 O1 Tb1 150.9(2) . 2_566 ?
N1 C1 C2 123.9(3) . . ?
N1 C1 H1 118.1 . . ?
C2 C1 H1 118.1 . . ?
C1 N1 C5 117.2(3) . . ?
C1 N1 Re1 121.0(2) . . ?
C5 N1 Re1 121.8(2) . . ?
O4 Tb1 O1C 107.69(10) 2_666 . ?
O4 Tb1 O2 147.17(9) 2_666 . ?
O1C Tb1 O2 81.48(9) . . ?
O4 Tb1 O3 78.76(8) 2_666 . ?
O1C Tb1 O3 74.36(9) . . ?
O2 Tb1 O3 73.48(8) . . ?
O4 Tb1 O1A 81.08(9) 2_666 . ?
O1C Tb1 O1A 135.28(9) . . ?
O2 Tb1 O1A 115.08(9) . . ?
O3 Tb1 O1A 148.59(9) . . ?
O4 Tb1 O1 83.55(9) 2_666 2_566 ?
O1C Tb1 O1 150.46(9) . 2_566 ?
O2 Tb1 O1 75.42(9) . 2_566 ?
O3 Tb1 O1 81.52(9) . 2_566 ?
O1A Tb1 O1 72.46(9) . 2_566 ?
O4 Tb1 O1E 140.16(9) 2_666 . ?
O1C Tb1 O1E 77.38(10) . . ?
O2 Tb1 O1E 72.11(9) . . ?
O3 Tb1 O1E 137.99(9) . . ?
O1A Tb1 O1E 70.09(10) . . ?
O1 Tb1 O1E 111.80(10) 2_566 . ?
O4 Tb1 O1B 70.03(10) 2_666 . ?
O1C Tb1 O1B 70.70(9) . . ?
O2 Tb1 O1B 140.73(10) . . ?
O3 Tb1 O1B 122.05(9) . . ?
O1A Tb1 O1B 71.85(9) . . ?
O1 Tb1 O1B 138.16(9) 2_566 . ?
O1E Tb1 O1B 75.11(10) . . ?
C6 O2 Tb1 130.3(2) . . ?
C1 C2 C3 118.7(3) . . ?
C1 C2 C7 117.2(3) . . ?
C3 C2 C7 124.0(3) . . ?
C7 O3 Tb1 126.7(2) . . ?
C4 C3 C2 117.0(3) . . ?
C4 C3 C6 116.9(3) . . ?
C2 C3 C6 126.1(3) . . ?
O4 C7 O3 125.8(3) . . ?
O4 C7 C2 116.0(3) . . ?
O3 C7 C2 118.2(3) . . ?
O1 C6 O2 126.3(3) . . ?
O1 C6 C3 114.7(3) . . ?
O2 C6 C3 118.9(3) . . ?
N1 C5 C4 121.9(3) . . ?
N1 C5 H5 119.0 . . ?
C4 C5 H5 119.0 . . ?
C7 O4 Tb1 133.0(2) . 2_666 ?
C5 C4 C3 121.1(3) . . ?
C5 C4 H4 119.4 . . ?
C3 C4 H4 119.4 . . ?
C1A O1A Tb1 135.0(3) . . ?
C1A N1A C3A 120.8(4) . . ?
C1A N1A C2A 120.3(4) . . ?
C3A N1A C2A 118.8(4) . . ?
O1A C1A N1A 124.2(4) . . ?
O1A C1A H1A 117.9 . . ?
N1A C1A H1A 117.9 . . ?
N1A C2A H2AA 109.5 . . ?
N1A C2A H2AB 109.5 . . ?
H2AA C2A H2AB 109.5 . . ?
N1A C2A H2AC 109.5 . . ?
H2AA C2A H2AC 109.5 . . ?
H2AB C2A H2AC 109.5 . . ?
C1E O1E Tb1 131.4(3) . . ?
C1E O1E H1E 104(3) . . ?
Tb1 O1E H1E 123(3) . . ?
O1E C1E H1EA 109.5 . . ?
O1E C1E H1EB 109.5 . . ?
H1EA C1E H1EB 109.5 . . ?
O1E C1E H1EC 109.5 . . ?
H1EA C1E H1EC 109.5 . . ?
H1EB C1E H1EC 109.5 . . ?
O1D1 C1D N1D 129.3(8) . . ?
N1D C1D O1D2 120.1(9) . . ?
O1D1 C1D H1D 115.3 . . ?
N1D C1D H1D 115.3 . . ?
C1D N1D C2D 121.9(5) . . ?
C1D N1D C3D 119.7(5) . . ?
C2D N1D C3D 118.4(5) . . ?
C1C2 O1C Tb1 155.5(6) . . ?
C1C1 O1C Tb1 135.6(4) . . ?
C1B O1B Tb1 131.9(3) . . ?
O1B C1B N1B 125.2(4) . . ?
O1B C1B H1B 117.4 . . ?
N1B C1B H1B 117.4 . . ?
C1B N1B C3B 120.6(4) . . ?
C1B N1B C2B 121.2(4) . . ?
C3B N1B C2B 118.3(4) . . ?
N1A C3A H3AA 109.5 . . ?
N1A C3A H3AB 109.5 . . ?
H3AA C3A H3AB 109.5 . . ?
N1A C3A H3AC 109.5 . . ?
H3AA C3A H3AC 109.5 . . ?
H3AB C3A H3AC 109.5 . . ?
N1D C2D H2DA 109.5 . . ?
N1D C2D H2DB 109.5 . . ?
H2DA C2D H2DB 109.5 . . ?
N1D C2D H2DC 109.5 . . ?
H2DA C2D H2DC 109.5 . . ?
H2DB C2D H2DC 109.5 . . ?
N1B C3B H3BA 109.5 . . ?
N1B C3B H3BB 109.5 . . ?
H3BA C3B H3BB 109.5 . . ?
N1B C3B H3BC 109.5 . . ?
H3BA C3B H3BC 109.5 . . ?
H3BB C3B H3BC 109.5 . . ?
N1D C3D H3DA 109.5 . . ?
N1D C3D H3DB 109.5 . . ?
H3DA C3D H3DB 109.5 . . ?
N1D C3D H3DC 109.5 . . ?
H3DA C3D H3DC 109.5 . . ?
H3DB C3D H3DC 109.5 . . ?
N1B C2B H2BA 109.5 . . ?
N1B C2B H2BB 109.5 . . ?
H2BA C2B H2BB 109.5 . . ?
N1B C2B H2BC 109.5 . . ?
H2BA C2B H2BC 109.5 . . ?
H2BB C2B H2BC 109.5 . . ?
O1C C1C1 N1C 118.5(7) . . ?
O1C C1C1 H1C1 120.8 . . ?
N1C C1C1 H1C1 120.8 . . ?
N1C C2C1 H4CA 109.5 . . ?
N1C C2C1 H4CB 109.5 . . ?
H4CA C2C1 H4CB 109.5 . . ?
N1C C2C1 H4CC 109.5 . . ?
H4CA C2C1 H4CC 109.5 . . ?
H4CB C2C1 H4CC 109.5 . . ?
N1C C3C1 H3CA 109.5 . . ?
N1C C3C1 H3CB 109.5 . . ?
H3CA C3C1 H3CB 109.5 . . ?
N1C C3C1 H5CC 109.5 . . ?
H3CA C3C1 H5CC 109.5 . . ?
H3CB C3C1 H5CC 109.5 . . ?
O1C C1C2 N1C 118.6(10) . . ?
O1C C1C2 H1C2 120.7 . . ?
N1C C1C2 H1C2 120.7 . . ?
N1C C2C2 H2CA 109.5 . . ?
N1C C2C2 H2CB 109.5 . . ?
H2CA C2C2 H2CB 109.5 . . ?
N1C C2C2 H2CC 109.5 . . ?
H2CA C2C2 H2CC 109.5 . . ?
H2CB C2C2 H2CC 109.5 . . ?
N1C C3C2 H3CC 109.5 . . ?
N1C C3C2 H3CD 109.5 . . ?
H3CC C3C2 H3CD 109.5 . . ?
N1C C3C2 H3CE 109.5 . . ?
H3CC C3C2 H3CE 109.5 . . ?
H3CD C3C2 H3CE 109.5 . . ?

loop_
_geom_bond_atom_site_label_1
_geom_bond_atom_site_label_2
_geom_bond_distance
_geom_bond_site_symmetry_2
_geom_bond_publ_flag
Re1 N1 2.185(3) . ?
Re1 Br1 2.4758(5) . ?
Re1 Br4 2.4876(5) . ?
Re1 Br5 2.4956(5) . ?
Re1 Br3 2.5006(5) . ?
Re1 Br2 2.5012(5) . ?
N1C C2C2 1.340(12) . ?
N1C C1C1 1.344(8) . ?
N1C C3C1 1.361(8) . ?
N1C C1C2 1.371(11) . ?
N1C C2C1 1.496(8) . ?
N1C C3C2 1.526(11) . ?
O1 C6 1.243(4) . ?
O1 Tb1 2.388(2) 2_566 ?
C1 N1 1.347(4) . ?
C1 C2 1.379(5) . ?
C1 H1 0.9300 . ?
N1 C5 1.350(5) . ?
Tb1 O4 2.334(2) 2_666 ?
Tb1 O1C 2.337(3) . ?
Tb1 O2 2.345(2) . ?
Tb1 O3 2.379(2) . ?
Tb1 O1A 2.379(2) . ?
Tb1 O1E 2.430(3) . ?
Tb1 O1B 2.440(3) . ?
O2 C6 1.247(4) . ?
C2 C3 1.397(5) . ?
C2 C7 1.515(5) . ?
O3 C7 1.257(4) . ?
C3 C4 1.388(5) . ?
C3 C6 1.526(5) . ?
C7 O4 1.250(4) . ?
C5 C4 1.373(5) . ?
C5 H5 0.9300 . ?
C4 H4 0.9300 . ?
O1A C1A 1.248(5) . ?
N1A C1A 1.306(5) . ?
N1A C3A 1.442(6) . ?
N1A C2A 1.465(6) . ?
C1A H1A 0.9300 . ?
C2A H2AA 0.9600 . ?
C2A H2AB 0.9600 . ?
C2A H2AC 0.9600 . ?
O1E C1E 1.428(5) . ?
O1E H1E 0.918(19) . ?
C1E H1EA 0.9600 . ?
C1E H1EB 0.9600 . ?
C1E H1EC 0.9600 . ?
C1D O1D1 1.204(10) . ?
C1D N1D 1.290(7) . ?
C1D O1D2 1.309(15) . ?
C1D H1D 0.9300 . ?
N1D C2D 1.450(7) . ?
N1D C3D 1.456(7) . ?
O1C C1C2 1.238(12) . ?
O1C C1C1 1.268(8) . ?
O1B C1B 1.230(5) . ?
C1B N1B 1.312(5) . ?
C1B H1B 0.9300 . ?
N1B C3B 1.431(7) . ?
N1B C2B 1.461(6) . ?
C3A H3AA 0.9600 . ?
C3A H3AB 0.9600 . ?
C3A H3AC 0.9600 . ?
C2D H2DA 0.9600 . ?
C2D H2DB 0.9600 . ?
C2D H2DC 0.9600 . ?
C3B H3BA 0.9600 . ?
C3B H3BB 0.9600 . ?
C3B H3BC 0.9600 . ?
C3D H3DA 0.9600 . ?
C3D H3DB 0.9600 . ?
C3D H3DC 0.9600 . ?
C2B H2BA 0.9600 . ?
C2B H2BB 0.9600 . ?
C2B H2BC 0.9600 . ?
C1C1 H1C1 0.9300 . ?
C2C1 H4CA 0.9600 . ?
C2C1 H4CB 0.9600 . ?
C2C1 H4CC 0.9600 . ?
C3C1 H3CA 0.9600 . ?
C3C1 H3CB 0.9600 . ?
C3C1 H5CC 0.9600 . ?
C1C2 H1C2 0.9300 . ?
C2C2 H2CA 0.9600 . ?
C2C2 H2CB 0.9600 . ?
C2C2 H2CC 0.9600 . ?
C3C2 H3CC 0.9600 . ?
C3C2 H3CD 0.9600 . ?
C3C2 H3CE 0.9600 . ?
